data_4512347
loop_
_publ_author_name
'Shi, Chao'
'Wei, Bin'
'Zhang, Wen'

_publ_section_title
;
 Toward Understanding the Origin of Structural Phase Transition in
 Guanidinium Pyridinium 1,5-Naphthalenedisulfonate
;
_journal_issue 12
_journal_name_full 'Crystal Growth &amp; Design'
_journal_page_first 6570
_journal_paper_doi 10.1021/cg5014895
_journal_volume 14
_journal_year 2014
_chemical_formula_moiety 'C10 H6 O6 S2, C5 H6 N, C H6 N3 '
_chemical_formula_sum 'C16 H18 N4 O6 S2'
_chemical_formula_weight 426.48
_chemical_name_systematic
; 
 ? 
;
_space_group_IT_number 2
_symmetry_cell_setting triclinic
_symmetry_space_group_name_Hall '-P 1'
_symmetry_space_group_name_H-M 'P -1'
_atom_sites_solution_hydrogens geom
_atom_sites_solution_primary direct
_atom_sites_solution_secondary difmap
_audit_creation_method SHELXL-97
_cell_angle_alpha 92.308(10)
_cell_angle_beta 100.312(18)
_cell_angle_gamma 90.536(16)
_cell_formula_units_Z 2
_cell_length_a 8.038(8)
_cell_length_b 8.174(8)
_cell_length_c 14.132(14)
_cell_measurement_reflns_used 2416
_cell_measurement_temperature 213(2)
_cell_measurement_theta_max 27.4778
_cell_measurement_theta_min 2.4941
_cell_volume 912.6(16)
_computing_cell_refinement 'CrystalClear (Rigaku Inc., 2008)'
_computing_data_collection 'CrystalClear (Rigaku Inc., 2008)'
_computing_data_reduction 'CrystalClear (Rigaku Inc., 2008)'
_computing_molecular_graphics 'DIAMOND (Brandenburg & Putz, 2005)'
_computing_publication_material 'SHELXL-97 (Sheldrick, 2008)'
_computing_structure_refinement 'SHELXL-97 (Sheldrick, 1997)'
_computing_structure_solution 'SHELXS-97 (Sheldrick, 1990)'
_diffrn_ambient_temperature 213(2)
_diffrn_measured_fraction_theta_full 0.985
_diffrn_measured_fraction_theta_max 0.985
_diffrn_measurement_device_type 'Rigaku, SCXmini'
_diffrn_measurement_method '\w scans'
_diffrn_radiation_monochromator graphite
_diffrn_radiation_source 'fine-focus sealed tube'
_diffrn_radiation_type MoK\a
_diffrn_radiation_wavelength 0.71073
_diffrn_reflns_av_R_equivalents 0.0371
_diffrn_reflns_av_sigmaI/netI 0.0574
_diffrn_reflns_limit_h_max 10
_diffrn_reflns_limit_h_min -10
_diffrn_reflns_limit_k_max 10
_diffrn_reflns_limit_k_min -10
_diffrn_reflns_limit_l_max 18
_diffrn_reflns_limit_l_min -18
_diffrn_reflns_number 9875
_diffrn_reflns_theta_full 27.35
_diffrn_reflns_theta_max 27.35
_diffrn_reflns_theta_min 2.49
_diffrn_standards_decay_% 0
_diffrn_standards_interval_count 180
_diffrn_standards_interval_time 9
_diffrn_standards_number 3
_exptl_absorpt_coefficient_mu 0.336
_exptl_absorpt_correction_T_max 0.910
_exptl_absorpt_correction_T_min 0.892
_exptl_absorpt_correction_type multi-scan
_exptl_absorpt_process_details 'CrystalClear (Rigaku Inc., 2008)'
_exptl_crystal_colour colourless
_exptl_crystal_density_diffrn 1.552
_exptl_crystal_density_method 'not measured'
_exptl_crystal_description block
_exptl_crystal_F_000 444
_exptl_crystal_size_max 0.34
_exptl_crystal_size_mid 0.30
_exptl_crystal_size_min 0.28
_refine_diff_density_max 0.289
_refine_diff_density_min -0.434
_refine_diff_density_rms 0.064
_refine_ls_extinction_method none
_refine_ls_goodness_of_fit_ref 1.004
_refine_ls_hydrogen_treatment mixed
_refine_ls_matrix_type full
_refine_ls_number_parameters 253
_refine_ls_number_reflns 4080
_refine_ls_number_restraints 0
_refine_ls_restrained_S_all 1.004
_refine_ls_R_factor_all 0.0634
_refine_ls_R_factor_gt 0.0449
_refine_ls_shift/su_max 0.001
_refine_ls_shift/su_mean 0.000
_refine_ls_structure_factor_coef Fsqd
_refine_ls_weighting_details 'calc w=1/[\s^2^(Fo^2^)+(0.0653P)^2^+0.0000P] where P=(Fo^2^+2Fc^2^)/3'
_refine_ls_weighting_scheme calc
_refine_ls_wR_factor_gt 0.1133
_refine_ls_wR_factor_ref 0.1243
_reflns_number_gt 3016
_reflns_number_total 4143
_reflns_threshold_expression >2sigma(I)
_cod_data_source_file cg5014895_si_003.cif
_cod_data_source_block 12-213K
_cod_depositor_comments
;
The following automatic conversions were performed:

'_exptl_absorpt_correction_type' value 'Multi-scan' changed to
'multi-scan' according to
/home/saulius/struct/COD-crude-data--automatic-downloads/rss-feeds/ACS/lib/dictionaries/cif_core.dic
dictionary named 'cif_core.dic' version 2.4.2 from 2011-04-26.

Automatic conversion script
Id: cif_fix_values 2935 2014-11-11 08:27:57Z andrius 

 Adding full bibliography for 4512336--4512373.cif.
;
_cod_original_sg_symbol_Hall '-P 1 '
_cod_database_code 4512347

loop_
_symmetry_equiv_pos_as_xyz
'x, y, z'
'-x, -y, -z'

loop_
_atom_site_label
_atom_site_type_symbol
_atom_site_fract_x
_atom_site_fract_y
_atom_site_fract_z
_atom_site_U_iso_or_equiv
_atom_site_adp_type
_atom_site_occupancy
_atom_site_symmetry_multiplicity
_atom_site_calc_flag
_atom_site_refinement_flags
C1 C 0.1766(3) 0.7678(3) 0.34666(19) 0.0411(6) Uani 1 1 d .
H1A H 0.2124 0.7190 0.4050 0.049 Uiso 1 1 calc R
C2 C 0.2114(4) 0.6989(3) 0.2641(2) 0.0469(7) Uani 1 1 d .
H2A H 0.2747 0.6040 0.2656 0.056 Uiso 1 1 calc R
C3 C 0.1539(4) 0.7682(4) 0.1786(2) 0.0525(8) Uani 1 1 d .
H3A H 0.1771 0.7205 0.1217 0.063 Uiso 1 1 calc R
C4 C 0.0609(4) 0.9095(4) 0.1769(2) 0.0498(8) Uani 1 1 d .
H4A H 0.0187 0.9566 0.1188 0.060 Uiso 1 1 calc R
C5 C 0.0322(3) 0.9787(3) 0.2612(2) 0.0466(7) Uani 1 1 d .
H5A H -0.0276 1.0755 0.2616 0.056 Uiso 1 1 calc R
C6 C 0.3861(3) 0.2002(3) 0.48000(15) 0.0232(5) Uani 1 1 d .
C7 C 0.4872(3) 0.2806(3) 0.42718(16) 0.0282(5) Uani 1 1 d .
H7A H 0.4605 0.3856 0.4071 0.034 Uiso 1 1 calc R
C8 C 0.3684(3) -0.2034(3) 0.59637(17) 0.0313(5) Uani 1 1 d .
H8A H 0.2994 -0.2592 0.6309 0.038 Uiso 1 1 calc R
C9 C 0.3286(3) -0.0490(3) 0.56945(16) 0.0266(5) Uani 1 1 d .
H9A H 0.2352 0.0007 0.5881 0.032 Uiso 1 1 calc R
C10 C 0.4273(3) 0.0388(3) 0.51309(15) 0.0216(4) Uani 1 1 d .
C11 C 0.4051(3) 0.1274(3) 0.09032(16) 0.0250(5) Uani 1 1 d .
C12 C 0.4688(3) 0.0535(3) 0.17422(16) 0.0296(5) Uani 1 1 d .
H12A H 0.4408 0.0927 0.2319 0.036 Uiso 1 1 calc R
C13 C 0.5769(3) -0.0819(3) 0.17360(17) 0.0325(5) Uani 1 1 d .
H13A H 0.6202 -0.1308 0.2309 0.039 Uiso 1 1 calc R
C14 C 0.3818(3) 0.1414(3) -0.08899(16) 0.0287(5) Uani 1 1 d .
H14A H 0.3111 0.2309 -0.0896 0.034 Uiso 1 1 calc R
C15 C 0.4449(3) 0.0688(3) -0.00013(16) 0.0241(5) Uani 1 1 d .
C16 C 0.8034(3) 0.4277(3) 0.19101(16) 0.0261(5) Uani 1 1 d .
N1 N 0.0902(3) 0.9070(3) 0.34364(17) 0.0497(6) Uani 1 1 d .
H1B H 0.0714 0.9520 0.3967 0.060 Uiso 1 1 calc R
N2 N 0.8061(3) 0.3770(3) 0.10085(14) 0.0357(5) Uani 1 1 d .
H2B H 0.8937 0.3286 0.0869 0.043 Uiso 1 1 calc R
H2C H 0.7202 0.3925 0.0564 0.043 Uiso 1 1 calc R
N3 N 0.9358(2) 0.4039(3) 0.25965(14) 0.0340(5) Uani 1 1 d .
H3B H 1.0235 0.3555 0.2458 0.041 Uiso 1 1 calc R
H3C H 0.9340 0.4368 0.3180 0.041 Uiso 1 1 calc R
N4 N 0.6661(2) 0.4987(2) 0.21294(14) 0.0313(5) Uani 1 1 d .
H4B H 0.6631 0.5290 0.2716 0.038 Uiso 1 1 calc R
H4C H 0.5802 0.5141 0.1685 0.038 Uiso 1 1 calc R
O1 O 0.05892(19) 0.1844(2) 0.47092(12) 0.0339(4) Uani 1 1 d .
O2 O 0.2258(2) 0.3321(2) 0.60862(12) 0.0387(4) Uani 1 1 d .
O3 O 0.1865(2) 0.4489(2) 0.45008(13) 0.0389(4) Uani 1 1 d .
O4 O 0.1111(2) 0.2608(2) 0.03329(12) 0.0351(4) Uani 1 1 d .
O5 O 0.3611(2) 0.43972(19) 0.06691(11) 0.0309(4) Uani 1 1 d .
O6 O 0.2530(2) 0.3173(2) 0.19810(11) 0.0334(4) Uani 1 1 d .
S1 S 0.19949(7) 0.30162(7) 0.50408(4) 0.02586(16) Uani 1 1 d .
S2 S 0.27103(7) 0.29917(7) 0.09744(4) 0.02621(16) Uani 1 1 d .

loop_
_atom_site_aniso_label
_atom_site_aniso_U_11
_atom_site_aniso_U_22
_atom_site_aniso_U_33
_atom_site_aniso_U_23
_atom_site_aniso_U_13
_atom_site_aniso_U_12
C1 0.0406(15) 0.0461(16) 0.0359(15) 0.0075(12) 0.0035(12) 0.0007(13)
C2 0.0479(17) 0.0331(14) 0.0577(19) -0.0091(13) 0.0068(14) 0.0060(12)
C3 0.0578(19) 0.066(2) 0.0361(16) -0.0160(14) 0.0181(14) -0.0030(16)
C4 0.0555(19) 0.0543(19) 0.0385(16) 0.0147(13) 0.0032(14) -0.0099(15)
C5 0.0359(15) 0.0368(15) 0.063(2) -0.0065(14) -0.0013(14) 0.0052(12)
C6 0.0218(11) 0.0246(11) 0.0223(11) -0.0002(8) 0.0022(9) 0.0035(9)
C7 0.0281(12) 0.0260(12) 0.0304(12) 0.0045(9) 0.0039(10) 0.0006(9)
C8 0.0285(12) 0.0351(14) 0.0334(13) 0.0082(10) 0.0122(10) -0.0020(10)
C9 0.0223(11) 0.0323(13) 0.0271(12) 0.0023(9) 0.0089(9) 0.0018(9)
C10 0.0205(10) 0.0256(11) 0.0180(10) -0.0016(8) 0.0024(8) -0.0004(8)
C11 0.0226(11) 0.0263(12) 0.0257(11) -0.0025(9) 0.0041(9) 0.0031(9)
C12 0.0321(13) 0.0331(13) 0.0241(11) -0.0036(9) 0.0066(10) 0.0056(10)
C13 0.0388(14) 0.0342(13) 0.0254(12) 0.0031(10) 0.0072(10) 0.0097(11)
C14 0.0306(12) 0.0265(12) 0.0290(12) 0.0005(9) 0.0056(10) 0.0101(10)
C15 0.0243(11) 0.0236(12) 0.0246(11) -0.0014(9) 0.0054(9) 0.0027(9)
C16 0.0288(12) 0.0248(11) 0.0250(12) 0.0031(9) 0.0053(9) -0.0008(9)
N1 0.0371(13) 0.0741(18) 0.0375(13) -0.0197(12) 0.0098(11) 0.0062(12)
N2 0.0301(11) 0.0514(13) 0.0238(10) -0.0038(9) 0.0008(9) 0.0142(10)
N3 0.0268(11) 0.0491(13) 0.0257(10) 0.0040(9) 0.0030(8) 0.0049(9)
N4 0.0269(10) 0.0377(12) 0.0285(11) -0.0033(9) 0.0035(8) 0.0055(9)
O1 0.0212(8) 0.0368(10) 0.0419(10) -0.0119(8) 0.0033(7) 0.0022(7)
O2 0.0424(10) 0.0480(11) 0.0244(9) -0.0123(7) 0.0049(8) 0.0089(8)
O3 0.0411(10) 0.0315(10) 0.0453(11) 0.0066(8) 0.0091(8) 0.0133(8)
O4 0.0227(8) 0.0448(10) 0.0358(10) -0.0100(8) 0.0016(7) 0.0062(7)
O5 0.0326(9) 0.0264(8) 0.0330(9) 0.0022(7) 0.0033(7) 0.0043(7)
O6 0.0378(10) 0.0358(10) 0.0277(9) -0.0055(7) 0.0103(7) 0.0104(8)
S1 0.0253(3) 0.0267(3) 0.0248(3) -0.0045(2) 0.0035(2) 0.0059(2)
S2 0.0254(3) 0.0272(3) 0.0257(3) -0.0045(2) 0.0047(2) 0.0064(2)

loop_
_atom_type_symbol
_atom_type_description
_atom_type_scat_dispersion_real
_atom_type_scat_dispersion_imag
_atom_type_scat_source
C C 0.0033 0.0016 'International Tables Vol C Tables 4.2.6.8 and 6.1.1.4'
H H 0.0000 0.0000 'International Tables Vol C Tables 4.2.6.8 and 6.1.1.4'
N N 0.0061 0.0033 'International Tables Vol C Tables 4.2.6.8 and 6.1.1.4'
O O 0.0106 0.0060 'International Tables Vol C Tables 4.2.6.8 and 6.1.1.4'
S S 0.1246 0.1234 'International Tables Vol C Tables 4.2.6.8 and 6.1.1.4'

loop_
_geom_angle_atom_site_label_1
_geom_angle_atom_site_label_2
_geom_angle_atom_site_label_3
_geom_angle
_geom_angle_site_symmetry_1
_geom_angle_site_symmetry_3
N1 C1 C2 119.3(3) . .
N1 C1 H1A 120.4 . .
C2 C1 H1A 120.4 . .
C1 C2 C3 120.0(3) . .
C1 C2 H2A 120.0 . .
C3 C2 H2A 120.0 . .
C2 C3 C4 119.8(3) . .
C2 C3 H3A 120.1 . .
C4 C3 H3A 120.1 . .
C5 C4 C3 118.9(3) . .
C5 C4 H4A 120.5 . .
C3 C4 H4A 120.5 . .
N1 C5 C4 119.6(3) . .
N1 C5 H5A 120.2 . .
C4 C5 H5A 120.2 . .
C7 C6 C10 120.8(2) . .
C7 C6 S1 117.92(18) . .
C10 C6 S1 121.28(16) . .
C6 C7 C8 119.9(2) . 2_656
C6 C7 H7A 120.1 . .
C8 C7 H7A 120.1 2_656 .
C9 C8 C7 121.1(2) . 2_656
C9 C8 H8A 119.4 . .
C7 C8 H8A 119.4 2_656 .
C8 C9 C10 121.3(2) . .
C8 C9 H9A 119.4 . .
C10 C9 H9A 119.4 . .
C9 C10 C10 118.4(2) . 2_656
C9 C10 C6 123.1(2) . .
C10 C10 C6 118.5(2) 2_656 .
C12 C11 C15 121.1(2) . .
C12 C11 S2 117.68(18) . .
C15 C11 S2 121.23(17) . .
C11 C12 C13 120.5(2) . .
C11 C12 H12A 119.8 . .
C13 C12 H12A 119.8 . .
C14 C13 C12 120.3(2) 2_655 .
C14 C13 H13A 119.8 2_655 .
C12 C13 H13A 119.8 . .
C13 C14 C15 121.3(2) 2_655 .
C13 C14 H14A 119.4 2_655 .
C15 C14 H14A 119.4 . .
C14 C15 C11 123.1(2) . .
C14 C15 C15 118.9(2) . 2_655
C11 C15 C15 118.0(2) . 2_655
N3 C16 N2 120.1(2) . .
N3 C16 N4 120.0(2) . .
N2 C16 N4 119.9(2) . .
C5 N1 C1 122.4(2) . .
C5 N1 H1B 118.8 . .
C1 N1 H1B 118.8 . .
C16 N2 H2B 120.0 . .
C16 N2 H2C 120.0 . .
H2B N2 H2C 120.0 . .
C16 N3 H3B 120.0 . .
C16 N3 H3C 120.0 . .
H3B N3 H3C 120.0 . .
C16 N4 H4B 120.0 . .
C16 N4 H4C 120.0 . .
H4B N4 H4C 120.0 . .
O3 S1 O2 113.93(11) . .
O3 S1 O1 113.12(12) . .
O2 S1 O1 111.40(11) . .
O3 S1 C6 106.13(11) . .
O2 S1 C6 105.97(10) . .
O1 S1 C6 105.51(12) . .
O6 S2 O4 112.75(11) . .
O6 S2 O5 112.07(10) . .
O4 S2 O5 112.74(11) . .
O6 S2 C11 105.74(10) . .
O4 S2 C11 107.13(11) . .
O5 S2 C11 105.78(12) . .

loop_
_geom_bond_atom_site_label_1
_geom_bond_atom_site_label_2
_geom_bond_distance
_geom_bond_site_symmetry_2
C1 N1 1.336(4) .
C1 C2 1.351(4) .
C1 H1A 0.9300 .
C2 C3 1.361(4) .
C2 H2A 0.9300 .
C3 C4 1.380(4) .
C3 H3A 0.9300 .
C4 C5 1.357(4) .
C4 H4A 0.9300 .
C5 N1 1.336(4) .
C5 H5A 0.9300 .
C6 C7 1.377(3) .
C6 C10 1.440(3) .
C6 S1 1.799(3) .
C7 C8 1.411(3) 2_656
C7 H7A 0.9300 .
C8 C9 1.358(3) .
C8 C7 1.411(3) 2_656
C8 H8A 0.9300 .
C9 C10 1.428(3) .
C9 H9A 0.9300 .
C10 C10 1.433(4) 2_656
C11 C12 1.371(3) .
C11 C15 1.437(3) .
C11 S2 1.788(3) .
C12 C13 1.414(3) .
C12 H12A 0.9300 .
C13 C14 1.369(3) 2_655
C13 H13A 0.9300 .
C14 C13 1.369(3) 2_655
C14 C15 1.422(3) .
C14 H14A 0.9300 .
C15 C15 1.439(4) 2_655
C16 N3 1.327(3) .
C16 N2 1.328(3) .
C16 N4 1.331(3) .
N1 H1B 0.8600 .
N2 H2B 0.8600 .
N2 H2C 0.8600 .
N3 H3B 0.8600 .
N3 H3C 0.8600 .
N4 H4B 0.8600 .
N4 H4C 0.8600 .
O1 S1 1.4724(19) .
O2 S1 1.465(2) .
O3 S1 1.446(2) .
O4 S2 1.458(2) .
O5 S2 1.4718(19) .
O6 S2 1.457(2) .

loop_
_geom_hbond_atom_site_label_D
_geom_hbond_atom_site_label_H
_geom_hbond_atom_site_label_A
_geom_hbond_distance_DH
_geom_hbond_distance_HA
_geom_hbond_distance_DA
_geom_hbond_angle_DHA
_geom_hbond_site_symmetry_A
N4 H4C O5 0.86 2.13 2.930(3) 154.6 .
N4 H4C S2 0.86 3.03 3.638(3) 130.0 .
N1 H1B O1 0.86 2.15 2.878(3) 143.0 1_565
N1 H1B O1 0.86 2.59 3.183(4) 127.4 2_566
N2 H2B O4 0.86 2.10 2.938(3) 166.1 1_655
N2 H2B S2 0.86 3.02 3.805(4) 152.4 1_655
N2 H2C O5 0.86 2.27 2.976(3) 139.5 2_665
N3 H3C O3 0.86 2.50 3.067(4) 124.4 1_655
N3 H3C O2 0.86 2.58 3.226(3) 132.7 2_666
N3 H3B O6 0.86 2.10 2.922(3) 160.7 1_655
N4 H4B O2 0.86 2.06 2.818(3) 146.8 2_666
